data_2109052
loop_
_publ_author_name
'Ragusa, Arianna C.'
'Peloquin, Andrew J.'
'Shahani, Marjan M.'
'Dowling, Keri N.'
'Golen, James A.'
'McMillen, Colin D.'
'Rabinovich, Daniel'
'Pennington, William T.'

_publ_section_title
;
 Heterocyclic 1,3-diazepine-based thiones and selones as versatile
 halogen-bond acceptors
;
_journal_coeditor_code RM5061
_journal_issue 5
_journal_name_full 'Acta Crystallographica Section B'
_journal_page_first
;
;
_journal_paper_doi 10.1107/S2052520622008150
_journal_volume 78
_journal_year 2022
_chemical_formula_moiety 'C23 H30 I N2 Se, I3, C H2 Cl2'
_chemical_formula_sum 'C24 H32 Cl2 I4 N2 Se'
_chemical_formula_weight 1005.97
_space_group_crystal_system triclinic
_space_group_IT_number 2
_space_group_name_Hall '-P 1'
_space_group_name_H-M_alt 'P -1'
_atom_sites_solution_hydrogens geom
_atom_sites_solution_secondary difmap
_audit_creation_date 2021-11-16
_audit_creation_method
;
Olex2 1.5
(compiled 2021.10.07 svn.r9718050b for OlexSys, GUI svn.r6410)
;
_cell_angle_alpha 93.258(2)
_cell_angle_beta 90.198(2)
_cell_angle_gamma 98.032(2)
_cell_formula_units_Z 2
_cell_length_a 8.4541(4)
_cell_length_b 8.5353(4)
_cell_length_c 22.0045(11)
_cell_measurement_reflns_used 64752
_cell_measurement_temperature 99.99
_cell_measurement_theta_max 29.621
_cell_measurement_theta_min 2.414
_cell_volume 1569.59(13)
_computing_cell_refinement 'SAINT V8.38A (Bruker AXS Inc., 2017)'
_computing_data_collection 'APEX3 v2017.3-0 (Bruker AXS Inc., 2017)'
_computing_data_reduction 'SAINT V8.38A (Bruker AXS Inc., 2017)'
_computing_molecular_graphics 'Mercury (Macrae <i>et al.</i>, 2008)'
_computing_publication_material 'Olex2 1.5 (Dolomanov <i>et al.</i>, 2009)'
_computing_structure_refinement 'SHELXL 2018/3 (Sheldrick, 2015<i>b</i>)'
_computing_structure_solution 'SHELXT 2018/2 (Sheldrick, 2015<i>a</i>)'
_diffrn_ambient_temperature 99.99
_diffrn_measured_fraction_theta_full 0.998
_diffrn_measured_fraction_theta_max 0.998
_diffrn_measurement_device_type 'Bruker D8 Venture Photon 2'
_diffrn_measurement_method '\f and \w scans'
_diffrn_radiation_type MoK\a
_diffrn_radiation_wavelength 0.71073
_diffrn_reflns_av_R_equivalents 0.0380
_diffrn_reflns_av_unetI/netI 0.0212
_diffrn_reflns_Laue_measured_fraction_full 0.998
_diffrn_reflns_Laue_measured_fraction_max 0.998
_diffrn_reflns_limit_h_max 11
_diffrn_reflns_limit_h_min -11
_diffrn_reflns_limit_k_max 11
_diffrn_reflns_limit_k_min -11
_diffrn_reflns_limit_l_max 30
_diffrn_reflns_limit_l_min -30
_diffrn_reflns_number 64752
_diffrn_reflns_point_group_measured_fraction_full 0.998
_diffrn_reflns_point_group_measured_fraction_max 0.998
_diffrn_reflns_theta_full 25.242
_diffrn_reflns_theta_max 29.621
_diffrn_reflns_theta_min 2.414
_diffrn_source 'Incoatec I\mS'
_diffrn_source_current 1.0
_diffrn_source_power 0.05
_diffrn_source_voltage 50.0
_exptl_absorpt_coefficient_mu 5.316
_exptl_absorpt_correction_T_max 0.7459
_exptl_absorpt_correction_T_min 0.5265
_exptl_absorpt_correction_type multi-scan
_exptl_absorpt_process_details 'SADABS v2016/2 (Bruker AXS Inc., 2017)'
_exptl_crystal_colour red
_exptl_crystal_colour_primary red
_exptl_crystal_density_diffrn 2.129
_exptl_crystal_density_meas ?
_exptl_crystal_density_method 'not measured'
_exptl_crystal_description plate
_exptl_crystal_F_000 940
_exptl_crystal_size_max 0.235
_exptl_crystal_size_mid 0.152
_exptl_crystal_size_min 0.051
_exptl_transmission_factor_max 'not measured'
_exptl_transmission_factor_min 'not measured'
_refine_diff_density_max 0.813
_refine_diff_density_min -0.884
_refine_diff_density_rms 0.103
_refine_ls_extinction_method none
_refine_ls_goodness_of_fit_ref 1.130
_refine_ls_hydrogen_treatment constr
_refine_ls_matrix_type full
_refine_ls_number_parameters 304
_refine_ls_number_reflns 8821
_refine_ls_number_restraints 0
_refine_ls_restrained_S_all 1.130
_refine_ls_R_factor_all 0.0239
_refine_ls_R_factor_gt 0.0193
_refine_ls_shift/su_max 0.004
_refine_ls_shift/su_mean 0.000
_refine_ls_structure_factor_coef Fsqd
_refine_ls_weighting_details 'w=1/[\s^2^(Fo^2^)+(0.0077P)^2^+1.7629P] where P=(Fo^2^+2Fc^2^)/3'
_refine_ls_weighting_scheme calc
_refine_ls_wR_factor_gt 0.0398
_refine_ls_wR_factor_ref 0.0426
_reflns_Friedel_coverage 0.000
_reflns_number_gt 7994
_reflns_number_total 8821
_reflns_threshold_expression 'I > 2\s(I)'
_cod_data_source_file rm5061sup1.cif
_cod_data_source_block SDiazMesSeI_I3_DCM
_cod_depositor_comments
;
The following automatic conversions were performed:

data item '_exptl_crystal_density_meas' value 'not measured' was
changed to '?' -- the value is perceived as not measured.

Automatic conversion script
Id: cif_fix_values 7556 2019-12-06 15:28:31Z antanas 
;
_cod_original_cell_volume 1569.58(13)
_cod_database_code 2109052
_shelx_shelxl_version_number 2018/3
_shelx_space_group_comment
;
The symmetry employed for this shelxl refinement is uniquely defined
by the following loop, which should always be used as a source of
symmetry information in preference to the above space-group names.
They are only intended as comments.
;
_shelx_estimated_absorpt_t_max 0.773
_shelx_estimated_absorpt_t_min 0.368
_olex2_refinement_description
;
1. Fixed Uiso
 At 1.2 times of:
  All C(H) groups, All C(H,H) groups
 At 1.5 times of:
  All C(H,H,H) groups
2.a Secondary CH2 refined with riding coordinates:
 C2(H2A,H2B), C3(H3A,H3B), C4(H4A,H4B), C5(H5A,H5B), C24(H24A,H24B)
2.b Aromatic/amide H refined with riding coordinates:
 C8(H8), C10(H10), C17(H17), C19(H19)
2.c Idealised Me refined as rotating group:
 C12(H12A,H12B,H12C), C13(H13A,H13B,H13C), C14(H14A,H14B,H14C), C21(H21A,H21B,
 H21C), C22(H22A,H22B,H22C), C23(H23A,H23B,H23C)
;
_olex2_submission_special_instructions 'No special instructions were received'

loop_
_space_group_symop_operation_xyz
'x, y, z'
'-x, -y, -z'

loop_
_atom_site_label
_atom_site_type_symbol
_atom_site_fract_x
_atom_site_fract_y
_atom_site_fract_z
_atom_site_U_iso_or_equiv
_atom_site_adp_type
_atom_site_occupancy
_atom_site_site_symmetry_order
_atom_site_calc_flag
_atom_site_refinement_flags_posn
_atom_site_refinement_flags_adp
_atom_site_refinement_flags_occupancy
_atom_site_disorder_assembly
_atom_site_disorder_group
I1 I 1.08899(2) 0.41978(2) 0.70459(2) 0.01695(3) Uani 1 1 d . . . . .
I2 I 1.21875(2) 0.08963(2) 0.67867(2) 0.02237(4) Uani 1 1 d . . . . .
I3 I 1.31997(2) 0.08657(2) 0.80982(2) 0.01745(3) Uani 1 1 d . . . . .
I4 I 1.42535(2) 0.08034(2) 0.93236(2) 0.02692(4) Uani 1 1 d . . . . .
Se1 Se 0.99525(2) 0.69370(2) 0.72771(2) 0.01595(4) Uani 1 1 d . . . . .
N1 N 0.7724(2) 0.54815(19) 0.81139(8) 0.0131(3) Uani 1 1 d . . . . .
N2 N 0.6632(2) 0.6679(2) 0.73064(8) 0.0150(3) Uani 1 1 d . . . . .
C1 C 0.7875(2) 0.6272(2) 0.76082(9) 0.0133(4) Uani 1 1 d . . . . .
C2 C 0.6158(2) 0.4582(2) 0.82727(10) 0.0166(4) Uani 1 1 d . . . . .
H2A H 0.634451 0.373252 0.854154 0.020 Uiso 1 1 calc R U . . .
H2B H 0.562633 0.407149 0.789611 0.020 Uiso 1 1 calc R U . . .
C3 C 0.5060(3) 0.5616(3) 0.85889(11) 0.0220(4) Uani 1 1 d . . . . .
H3A H 0.550320 0.598557 0.899740 0.026 Uiso 1 1 calc R U . . .
H3B H 0.400136 0.498399 0.864306 0.026 Uiso 1 1 calc R U . . .
C4 C 0.4862(3) 0.7049(3) 0.82250(11) 0.0225(5) Uani 1 1 d . . . . .
H4A H 0.381050 0.738325 0.831890 0.027 Uiso 1 1 calc R U . . .
H4B H 0.569619 0.793603 0.835772 0.027 Uiso 1 1 calc R U . . .
C5 C 0.4974(3) 0.6740(3) 0.75456(10) 0.0207(4) Uani 1 1 d . . . . .
H5A H 0.430654 0.571824 0.742882 0.025 Uiso 1 1 calc R U . . .
H5B H 0.451181 0.757966 0.734235 0.025 Uiso 1 1 calc R U . . .
C6 C 0.9038(2) 0.5457(2) 0.85400(9) 0.0135(4) Uani 1 1 d . . . . .
C7 C 0.9539(2) 0.3996(2) 0.86445(9) 0.0135(4) Uani 1 1 d . . . . .
C8 C 1.0733(2) 0.3973(2) 0.90838(9) 0.0151(4) Uani 1 1 d . . . . .
H8 H 1.108985 0.299323 0.915870 0.018 Uiso 1 1 calc R U . . .
C9 C 1.1414(2) 0.5337(3) 0.94140(9) 0.0161(4) Uani 1 1 d . . . . .
C10 C 1.0874(3) 0.6762(3) 0.93010(10) 0.0178(4) Uani 1 1 d . . . . .
H10 H 1.133794 0.770283 0.952279 0.021 Uiso 1 1 calc R U . . .
C11 C 0.9675(3) 0.6854(2) 0.88728(9) 0.0162(4) Uani 1 1 d . . . . .
C12 C 0.8835(3) 0.2452(2) 0.83186(10) 0.0168(4) Uani 1 1 d . . . . .
H12A H 0.807145 0.185952 0.858473 0.025 Uiso 1 1 calc R U . . .
H12B H 0.969092 0.182452 0.821294 0.025 Uiso 1 1 calc R U . . .
H12C H 0.828454 0.266971 0.794638 0.025 Uiso 1 1 calc R U . . .
C13 C 1.2663(3) 0.5267(3) 0.98998(10) 0.0217(4) Uani 1 1 d . . . . .
H13A H 1.214326 0.513026 1.029443 0.032 Uiso 1 1 calc R U . . .
H13B H 1.341333 0.625372 0.991958 0.032 Uiso 1 1 calc R U . . .
H13C H 1.324337 0.437012 0.980085 0.032 Uiso 1 1 calc R U . . .
C14 C 0.9079(3) 0.8425(3) 0.88093(11) 0.0229(5) Uani 1 1 d . . . . .
H14A H 0.909002 0.866989 0.837946 0.034 Uiso 1 1 calc R U . . .
H14B H 0.977424 0.925885 0.904497 0.034 Uiso 1 1 calc R U . . .
H14C H 0.798613 0.836435 0.896212 0.034 Uiso 1 1 calc R U . . .
C15 C 0.6763(2) 0.7079(2) 0.66740(9) 0.0147(4) Uani 1 1 d . . . . .
C16 C 0.6542(3) 0.5839(3) 0.62244(10) 0.0178(4) Uani 1 1 d . . . . .
C17 C 0.6543(3) 0.6254(3) 0.56198(10) 0.0233(5) Uani 1 1 d . . . . .
H17 H 0.642023 0.543807 0.530408 0.028 Uiso 1 1 calc R U . . .
C18 C 0.6719(3) 0.7830(3) 0.54662(10) 0.0241(5) Uani 1 1 d . . . . .
C19 C 0.6949(3) 0.9021(3) 0.59294(10) 0.0213(4) Uani 1 1 d . . . . .
H19 H 0.709395 1.009704 0.582674 0.026 Uiso 1 1 calc R U . . .
C20 C 0.6971(2) 0.8674(2) 0.65402(10) 0.0162(4) Uani 1 1 d . . . . .
C21 C 0.6309(3) 0.4128(3) 0.63782(11) 0.0247(5) Uani 1 1 d . . . . .
H21A H 0.714928 0.394842 0.666333 0.037 Uiso 1 1 calc R U . . .
H21B H 0.636270 0.345259 0.600560 0.037 Uiso 1 1 calc R U . . .
H21C H 0.526228 0.386796 0.656579 0.037 Uiso 1 1 calc R U . . .
C22 C 0.6606(4) 0.8253(4) 0.48136(12) 0.0380(6) Uani 1 1 d . . . . .
H22A H 0.554214 0.853182 0.473341 0.057 Uiso 1 1 calc R U . . .
H22B H 0.678532 0.734368 0.454306 0.057 Uiso 1 1 calc R U . . .
H22C H 0.741732 0.915769 0.473972 0.057 Uiso 1 1 calc R U . . .
C23 C 0.7241(3) 0.9986(3) 0.70328(10) 0.0214(4) Uani 1 1 d . . . . .
H23A H 0.628302 0.996965 0.728325 0.032 Uiso 1 1 calc R U . . .
H23B H 0.746331 1.100933 0.684690 0.032 Uiso 1 1 calc R U . . .
H23C H 0.815183 0.983355 0.728865 0.032 Uiso 1 1 calc R U . . .
Cl1 Cl 0.27587(8) 0.70192(9) 0.57406(3) 0.03720(15) Uani 1 1 d . . . . .
Cl2 Cl 0.04931(9) 0.71889(11) 0.47552(3) 0.04679(18) Uani 1 1 d . . . . .
C24 C 0.0769(3) 0.7172(4) 0.55546(13) 0.0365(6) Uani 1 1 d . . . . .
H24A H 0.047093 0.815922 0.575214 0.044 Uiso 1 1 calc R U . . .
H24B H 0.005871 0.626610 0.571156 0.044 Uiso 1 1 calc R U . . .

loop_
_atom_site_aniso_label
_atom_site_aniso_U_11
_atom_site_aniso_U_22
_atom_site_aniso_U_33
_atom_site_aniso_U_23
_atom_site_aniso_U_13
_atom_site_aniso_U_12
I1 0.01424(6) 0.02080(7) 0.01537(6) 0.00211(5) 0.00161(5) 0.00052(5)
I2 0.03007(8) 0.01919(7) 0.01743(7) 0.00084(5) 0.00370(6) 0.00196(6)
I3 0.01655(6) 0.01388(6) 0.02183(7) 0.00082(5) 0.00191(5) 0.00186(5)
I4 0.03274(8) 0.02312(7) 0.02366(8) 0.00070(6) -0.00650(6) -0.00002(6)
Se1 0.01255(9) 0.01629(9) 0.01856(10) 0.00550(8) 0.00119(7) -0.00137(7)
N1 0.0109(7) 0.0130(7) 0.0153(8) 0.0036(6) 0.0018(6) 0.0003(6)
N2 0.0137(8) 0.0168(8) 0.0147(8) 0.0029(6) 0.0011(6) 0.0021(6)
C1 0.0133(9) 0.0105(8) 0.0154(9) -0.0002(7) 0.0006(7) -0.0001(7)
C2 0.0141(9) 0.0153(9) 0.0203(10) 0.0067(8) 0.0031(8) -0.0008(7)
C3 0.0182(10) 0.0271(11) 0.0221(11) 0.0072(9) 0.0064(8) 0.0058(9)
C4 0.0207(11) 0.0252(11) 0.0239(11) 0.0052(9) 0.0065(9) 0.0092(9)
C5 0.0148(10) 0.0245(11) 0.0244(11) 0.0051(9) 0.0013(8) 0.0071(8)
C6 0.0138(9) 0.0150(9) 0.0115(9) 0.0025(7) 0.0013(7) 0.0006(7)
C7 0.0152(9) 0.0146(9) 0.0110(9) 0.0021(7) 0.0027(7) 0.0020(7)
C8 0.0150(9) 0.0180(9) 0.0133(9) 0.0032(7) 0.0005(7) 0.0049(7)
C9 0.0129(9) 0.0237(10) 0.0112(9) 0.0023(8) 0.0028(7) 0.0009(8)
C10 0.0172(10) 0.0180(10) 0.0167(10) -0.0023(8) 0.0010(8) -0.0016(8)
C11 0.0188(10) 0.0146(9) 0.0152(10) 0.0029(7) 0.0016(8) 0.0009(8)
C12 0.0181(10) 0.0140(9) 0.0179(10) 0.0014(7) -0.0002(8) 0.0016(7)
C13 0.0163(10) 0.0343(12) 0.0139(10) 0.0013(9) -0.0015(8) 0.0019(9)
C14 0.0299(12) 0.0147(10) 0.0239(11) -0.0006(8) -0.0033(9) 0.0034(9)
C15 0.0142(9) 0.0175(9) 0.0125(9) 0.0029(7) -0.0015(7) 0.0016(7)
C16 0.0156(9) 0.0185(10) 0.0184(10) -0.0014(8) -0.0034(8) 0.0004(8)
C17 0.0216(11) 0.0300(12) 0.0173(11) -0.0045(9) -0.0045(8) 0.0031(9)
C18 0.0214(11) 0.0350(13) 0.0161(10) 0.0052(9) -0.0026(8) 0.0032(9)
C19 0.0218(11) 0.0233(11) 0.0195(11) 0.0083(8) 0.0008(8) 0.0034(9)
C20 0.0139(9) 0.0188(10) 0.0160(10) 0.0015(8) -0.0015(7) 0.0029(7)
C21 0.0263(12) 0.0178(10) 0.0289(12) -0.0019(9) -0.0035(10) 0.0006(9)
C22 0.0455(16) 0.0535(18) 0.0165(12) 0.0094(11) -0.0040(11) 0.0089(14)
C23 0.0262(11) 0.0163(10) 0.0219(11) 0.0009(8) 0.0009(9) 0.0039(8)
Cl1 0.0272(3) 0.0408(4) 0.0424(4) -0.0040(3) 0.0020(3) 0.0028(3)
Cl2 0.0392(4) 0.0684(5) 0.0305(4) 0.0049(3) 0.0049(3) -0.0015(4)
C24 0.0232(12) 0.0535(17) 0.0302(14) -0.0056(12) 0.0038(10) -0.0007(12)

loop_
_atom_type_symbol
_atom_type_description
_atom_type_scat_dispersion_real
_atom_type_scat_dispersion_imag
_atom_type_scat_source
C C 0.0033 0.0016 'International Tables Vol C Tables 4.2.6.8 and 6.1.1.4'
H H 0.0000 0.0000 'International Tables Vol C Tables 4.2.6.8 and 6.1.1.4'
Cl Cl 0.1484 0.1585 'International Tables Vol C Tables 4.2.6.8 and 6.1.1.4'
I I -0.4742 1.8119 'International Tables Vol C Tables 4.2.6.8 and 6.1.1.4'
N N 0.0061 0.0033 'International Tables Vol C Tables 4.2.6.8 and 6.1.1.4'
Se Se -0.0929 2.2259 'International Tables Vol C Tables 4.2.6.8 and 6.1.1.4'

loop_
_geom_angle_atom_site_label_1
_geom_angle_atom_site_label_2
_geom_angle_atom_site_label_3
_geom_angle
_geom_angle_site_symmetry_1
_geom_angle_site_symmetry_3
_geom_angle_publ_flag
I4 I3 I2 178.081(7) . . ?
C1 Se1 I1 100.02(6) . . ?
C1 N1 C2 120.48(17) . . ?
C1 N1 C6 122.97(17) . . ?
C6 N1 C2 116.54(16) . . ?
C1 N2 C5 126.83(18) . . ?
C1 N2 C15 121.19(17) . . ?
C15 N2 C5 111.95(16) . . ?
N1 C1 Se1 120.79(14) . . ?
N1 C1 N2 123.24(18) . . ?
N2 C1 Se1 115.96(15) . . ?
N1 C2 H2A 109.0 . . ?
N1 C2 H2B 109.0 . . ?
N1 C2 C3 112.86(17) . . ?
H2A C2 H2B 107.8 . . ?
C3 C2 H2A 109.0 . . ?
C3 C2 H2B 109.0 . . ?
C2 C3 H3A 109.3 . . ?
C2 C3 H3B 109.3 . . ?
C2 C3 C4 111.52(18) . . ?
H3A C3 H3B 108.0 . . ?
C4 C3 H3A 109.3 . . ?
C4 C3 H3B 109.3 . . ?
C3 C4 H4A 108.8 . . ?
C3 C4 H4B 108.8 . . ?
H4A C4 H4B 107.7 . . ?
C5 C4 C3 113.74(19) . . ?
C5 C4 H4A 108.8 . . ?
C5 C4 H4B 108.8 . . ?
N2 C5 C4 115.55(18) . . ?
N2 C5 H5A 108.4 . . ?
N2 C5 H5B 108.4 . . ?
C4 C5 H5A 108.4 . . ?
C4 C5 H5B 108.4 . . ?
H5A C5 H5B 107.5 . . ?
C7 C6 N1 118.44(17) . . ?
C11 C6 N1 119.68(17) . . ?
C11 C6 C7 121.64(18) . . ?
C6 C7 C12 123.53(18) . . ?
C8 C7 C6 117.94(18) . . ?
C8 C7 C12 118.52(18) . . ?
C7 C8 H8 119.0 . . ?
C9 C8 C7 122.01(19) . . ?
C9 C8 H8 119.0 . . ?
C8 C9 C10 118.34(19) . . ?
C8 C9 C13 120.82(19) . . ?
C10 C9 C13 120.80(19) . . ?
C9 C10 H10 118.9 . . ?
C9 C10 C11 122.14(19) . . ?
C11 C10 H10 118.9 . . ?
C6 C11 C14 123.29(19) . . ?
C10 C11 C6 117.91(19) . . ?
C10 C11 C14 118.75(19) . . ?
C7 C12 H12A 109.5 . . ?
C7 C12 H12B 109.5 . . ?
C7 C12 H12C 109.5 . . ?
H12A C12 H12B 109.5 . . ?
H12A C12 H12C 109.5 . . ?
H12B C12 H12C 109.5 . . ?
C9 C13 H13A 109.5 . . ?
C9 C13 H13B 109.5 . . ?
C9 C13 H13C 109.5 . . ?
H13A C13 H13B 109.5 . . ?
H13A C13 H13C 109.5 . . ?
H13B C13 H13C 109.5 . . ?
C11 C14 H14A 109.5 . . ?
C11 C14 H14B 109.5 . . ?
C11 C14 H14C 109.5 . . ?
H14A C14 H14B 109.5 . . ?
H14A C14 H14C 109.5 . . ?
H14B C14 H14C 109.5 . . ?
C16 C15 N2 118.03(18) . . ?
C20 C15 N2 118.86(18) . . ?
C20 C15 C16 122.89(19) . . ?
C15 C16 C21 122.1(2) . . ?
C17 C16 C15 117.1(2) . . ?
C17 C16 C21 120.8(2) . . ?
C16 C17 H17 119.1 . . ?
C18 C17 C16 121.9(2) . . ?
C18 C17 H17 119.1 . . ?
C17 C18 C22 121.1(2) . . ?
C19 C18 C17 118.8(2) . . ?
C19 C18 C22 120.0(2) . . ?
C18 C19 H19 119.2 . . ?
C18 C19 C20 121.6(2) . . ?
C20 C19 H19 119.2 . . ?
C15 C20 C23 121.82(19) . . ?
C19 C20 C15 117.6(2) . . ?
C19 C20 C23 120.6(2) . . ?
C16 C21 H21A 109.5 . . ?
C16 C21 H21B 109.5 . . ?
C16 C21 H21C 109.5 . . ?
H21A C21 H21B 109.5 . . ?
H21A C21 H21C 109.5 . . ?
H21B C21 H21C 109.5 . . ?
C18 C22 H22A 109.5 . . ?
C18 C22 H22B 109.5 . . ?
C18 C22 H22C 109.5 . . ?
H22A C22 H22B 109.5 . . ?
H22A C22 H22C 109.5 . . ?
H22B C22 H22C 109.5 . . ?
C20 C23 H23A 109.5 . . ?
C20 C23 H23B 109.5 . . ?
C20 C23 H23C 109.5 . . ?
H23A C23 H23B 109.5 . . ?
H23A C23 H23C 109.5 . . ?
H23B C23 H23C 109.5 . . ?
Cl1 C24 Cl2 111.17(15) . . ?
Cl1 C24 H24A 109.4 . . ?
Cl1 C24 H24B 109.4 . . ?
Cl2 C24 H24A 109.4 . . ?
Cl2 C24 H24B 109.4 . . ?
H24A C24 H24B 108.0 . . ?

loop_
_geom_bond_atom_site_label_1
_geom_bond_atom_site_label_2
_geom_bond_distance
_geom_bond_site_symmetry_2
_geom_bond_publ_flag
I1 Se1 2.5959(3) . ?
I2 I3 3.0098(2) . ?
I3 I4 2.8428(2) . ?
Se1 C1 1.928(2) . ?
N1 C1 1.331(3) . ?
N1 C2 1.488(3) . ?
N1 C6 1.454(3) . ?
N2 C1 1.338(3) . ?
N2 C5 1.506(3) . ?
N2 C15 1.453(3) . ?
C2 H2A 0.9900 . ?
C2 H2B 0.9900 . ?
C2 C3 1.513(3) . ?
C3 H3A 0.9900 . ?
C3 H3B 0.9900 . ?
C3 C4 1.527(3) . ?
C4 H4A 0.9900 . ?
C4 H4B 0.9900 . ?
C4 C5 1.509(3) . ?
C5 H5A 0.9900 . ?
C5 H5B 0.9900 . ?
C6 C7 1.402(3) . ?
C6 C11 1.402(3) . ?
C7 C8 1.399(3) . ?
C7 C12 1.508(3) . ?
C8 H8 0.9500 . ?
C8 C9 1.389(3) . ?
C9 C10 1.392(3) . ?
C9 C13 1.510(3) . ?
C10 H10 0.9500 . ?
C10 C11 1.395(3) . ?
C11 C14 1.510(3) . ?
C12 H12A 0.9800 . ?
C12 H12B 0.9800 . ?
C12 H12C 0.9800 . ?
C13 H13A 0.9800 . ?
C13 H13B 0.9800 . ?
C13 H13C 0.9800 . ?
C14 H14A 0.9800 . ?
C14 H14B 0.9800 . ?
C14 H14C 0.9800 . ?
C15 C16 1.399(3) . ?
C15 C20 1.396(3) . ?
C16 C17 1.396(3) . ?
C16 C21 1.505(3) . ?
C17 H17 0.9500 . ?
C17 C18 1.394(3) . ?
C18 C19 1.391(3) . ?
C18 C22 1.506(3) . ?
C19 H19 0.9500 . ?
C19 C20 1.393(3) . ?
C20 C23 1.507(3) . ?
C21 H21A 0.9800 . ?
C21 H21B 0.9800 . ?
C21 H21C 0.9800 . ?
C22 H22A 0.9800 . ?
C22 H22B 0.9800 . ?
C22 H22C 0.9800 . ?
C23 H23A 0.9800 . ?
C23 H23B 0.9800 . ?
C23 H23C 0.9800 . ?
Cl1 C24 1.754(3) . ?
Cl2 C24 1.775(3) . ?
C24 H24A 0.9900 . ?
C24 H24B 0.9900 . ?

loop_
_geom_hbond_atom_site_label_D
_geom_hbond_atom_site_label_H
_geom_hbond_atom_site_label_A
_geom_hbond_distance_DH
_geom_hbond_distance_HA
_geom_hbond_distance_DA
_geom_hbond_angle_DHA
_geom_hbond_site_symmetry_A
_geom_hbond_publ_flag
C2 H2B I3 0.99 3.24 3.755(2) 114.4 1_455 yes
C4 H4A I3 0.99 3.15 3.748(2) 120.2 1_465 yes
C5 H5A I1 0.99 3.09 3.930(2) 143.5 1_455 yes

loop_
_geom_torsion_atom_site_label_1
_geom_torsion_atom_site_label_2
_geom_torsion_atom_site_label_3
_geom_torsion_atom_site_label_4
_geom_torsion
_geom_torsion_site_symmetry_1
_geom_torsion_site_symmetry_2
_geom_torsion_site_symmetry_3
_geom_torsion_site_symmetry_4
_geom_torsion_publ_flag
N1 C2 C3 C4 52.9(3) . . . . ?
N1 C6 C7 C8 -175.98(18) . . . . ?
N1 C6 C7 C12 2.7(3) . . . . ?
N1 C6 C11 C10 176.54(18) . . . . ?
N1 C6 C11 C14 -0.7(3) . . . . ?
N2 C15 C16 C17 174.89(19) . . . . ?
N2 C15 C16 C21 -5.0(3) . . . . ?
N2 C15 C20 C19 -174.33(18) . . . . ?
N2 C15 C20 C23 6.8(3) . . . . ?
C1 N1 C2 C3 -82.9(2) . . . . ?
C1 N1 C6 C7 -118.8(2) . . . . ?
C1 N1 C6 C11 66.7(3) . . . . ?
C1 N2 C5 C4 27.3(3) . . . . ?
C1 N2 C15 C16 84.3(2) . . . . ?
C1 N2 C15 C20 -100.9(2) . . . . ?
C2 N1 C1 Se1 -162.61(14) . . . . ?
C2 N1 C1 N2 18.7(3) . . . . ?
C2 N1 C6 C7 62.0(2) . . . . ?
C2 N1 C6 C11 -112.6(2) . . . . ?
C2 C3 C4 C5 31.2(3) . . . . ?
C3 C4 C5 N2 -75.4(3) . . . . ?
C5 N2 C1 Se1 -161.26(16) . . . . ?
C5 N2 C1 N1 17.5(3) . . . . ?
C5 N2 C15 C16 -93.9(2) . . . . ?
C5 N2 C15 C20 80.8(2) . . . . ?
C6 N1 C1 Se1 18.2(3) . . . . ?
C6 N1 C1 N2 -160.53(19) . . . . ?
C6 N1 C2 C3 96.3(2) . . . . ?
C6 C7 C8 C9 0.3(3) . . . . ?
C7 C6 C11 C10 2.2(3) . . . . ?
C7 C6 C11 C14 -175.1(2) . . . . ?
C7 C8 C9 C10 0.3(3) . . . . ?
C7 C8 C9 C13 177.99(19) . . . . ?
C8 C9 C10 C11 0.4(3) . . . . ?
C9 C10 C11 C6 -1.6(3) . . . . ?
C9 C10 C11 C14 175.8(2) . . . . ?
C11 C6 C7 C8 -1.5(3) . . . . ?
C11 C6 C7 C12 177.10(19) . . . . ?
C12 C7 C8 C9 -178.42(19) . . . . ?
C13 C9 C10 C11 -177.3(2) . . . . ?
C15 N2 C1 Se1 20.8(2) . . . . ?
C15 N2 C1 N1 -160.43(19) . . . . ?
C15 N2 C5 C4 -154.56(18) . . . . ?
C15 C16 C17 C18 -1.5(3) . . . . ?
C16 C15 C20 C19 0.2(3) . . . . ?
C16 C15 C20 C23 -178.7(2) . . . . ?
C16 C17 C18 C19 2.0(4) . . . . ?
C16 C17 C18 C22 -175.8(2) . . . . ?
C17 C18 C19 C20 -1.4(4) . . . . ?
C18 C19 C20 C15 0.4(3) . . . . ?
C18 C19 C20 C23 179.3(2) . . . . ?
C20 C15 C16 C17 0.3(3) . . . . ?
C20 C15 C16 C21 -179.6(2) . . . . ?
C21 C16 C17 C18 178.5(2) . . . . ?
C22 C18 C19 C20 176.4(2) . . . . ?

_cod_database_fobs_code 2109052
